data_7701267
loop_
_publ_author_name
'Feng, Zhongtao'
'Jiang, Yixiao'
'Ruan, Huapeng'
'Zhao, Yue'
'Tan, Gengwen'
'Zhang, Li'
'Wang, Xinping'

_publ_section_title
;
 A diamidinatogermylene as a Z-type ligand in a nickel(0) complex.
;
_journal_issue 40
_journal_name_full 'Dalton transactions (Cambridge, England : 2003)'
_journal_page_first 14975
_journal_page_last 14978
_journal_paper_doi 10.1039/c9dt03803e
_journal_volume 48
_journal_year 2019
_chemical_formula_sum 'C64 H68 Ge N4 Ni P2'
_chemical_formula_weight 1086.46
_space_group_crystal_system triclinic
_space_group_IT_number 2
_space_group_name_Hall '-P 1'
_space_group_name_H-M_alt 'P -1'
_symmetry_space_group_name_Hall '-P 1'
_symmetry_space_group_name_H-M 'P -1'
_atom_sites_solution_hydrogens mixed
_audit_creation_method SHELXL-2014/7
_audit_update_record
;
2019-07-23 deposited with the CCDC.    2019-09-27 downloaded from the CCDC.
;
_cell_angle_alpha 89.501(2)
_cell_angle_beta 76.818(2)
_cell_angle_gamma 74.009(2)
_cell_formula_units_Z 2
_cell_length_a 11.2674(13)
_cell_length_b 13.6982(15)
_cell_length_c 19.294(2)
_cell_measurement_reflns_used 6004
_cell_measurement_temperature 150(2)
_cell_measurement_theta_max 27.17
_cell_measurement_theta_min 2.20
_cell_volume 2782.6(5)
_computing_structure_refinement 'SHELXL-2014/7 (Sheldrick, 2014)'
_diffrn_ambient_temperature 150(2)
_diffrn_measured_fraction_theta_full 0.983
_diffrn_measured_fraction_theta_max 0.985
_diffrn_measurement_device_type 'Bruker APEX-II CCD'
_diffrn_measurement_method '\f and \w scans'
_diffrn_radiation_type MoK\a
_diffrn_radiation_wavelength 0.71073
_diffrn_reflns_av_R_equivalents 0.0433
_diffrn_reflns_av_unetI/netI 0.0638
_diffrn_reflns_Laue_measured_fraction_full 0.983
_diffrn_reflns_Laue_measured_fraction_max 0.985
_diffrn_reflns_limit_h_max 13
_diffrn_reflns_limit_h_min -13
_diffrn_reflns_limit_k_max 16
_diffrn_reflns_limit_k_min -16
_diffrn_reflns_limit_l_max 23
_diffrn_reflns_limit_l_min -19
_diffrn_reflns_number 22727
_diffrn_reflns_point_group_measured_fraction_full 0.983
_diffrn_reflns_point_group_measured_fraction_max 0.985
_diffrn_reflns_theta_full 25.242
_diffrn_reflns_theta_max 26.000
_diffrn_reflns_theta_min 1.549
_exptl_absorpt_coefficient_mu 0.979
_exptl_absorpt_correction_T_max 0.7456
_exptl_absorpt_correction_T_min 0.5655
_exptl_absorpt_correction_type multi-scan
_exptl_crystal_colour brown
_exptl_crystal_density_diffrn 1.297
_exptl_crystal_description block
_exptl_crystal_F_000 1140
_exptl_crystal_size_max 0.180
_exptl_crystal_size_mid 0.160
_exptl_crystal_size_min 0.150
_refine_diff_density_max 0.521
_refine_diff_density_min -0.366
_refine_diff_density_rms 0.069
_refine_ls_extinction_method none
_refine_ls_goodness_of_fit_ref 1.006
_refine_ls_hydrogen_treatment constr
_refine_ls_matrix_type full
_refine_ls_number_parameters 689
_refine_ls_number_reflns 10781
_refine_ls_number_restraints 93
_refine_ls_restrained_S_all 1.006
_refine_ls_R_factor_all 0.0591
_refine_ls_R_factor_gt 0.0402
_refine_ls_shift/su_max 0.001
_refine_ls_shift/su_mean 0.000
_refine_ls_structure_factor_coef Fsqd
_refine_ls_weighting_details 'w=1/[\s^2^(Fo^2^)+(0.0547P)^2^] where P=(Fo^2^+2Fc^2^)/3'
_refine_ls_weighting_scheme calc
_refine_ls_wR_factor_gt 0.0992
_refine_ls_wR_factor_ref 0.1070
_reflns_Friedel_coverage 0.000
_reflns_number_gt 8280
_reflns_number_total 10781
_reflns_threshold_expression 'I > 2\s(I)'
_cod_data_source_file c9dt03803e2.cif
_cod_data_source_block 3
_cod_depositor_comments 'Adding full bibliography for 7701266--7701268.cif.'
_cod_original_cell_volume 2782.5(5)
_cod_database_code 7701267
_shelx_shelxl_version_number 2014/7
_shelx_space_group_comment
;
The symmetry employed for this shelxl refinement is uniquely defined
by the following loop, which should always be used as a source of
symmetry information in preference to the above space-group names.
They are only intended as comments.
;
_shelx_estimated_absorpt_t_min 0.843
_shelx_estimated_absorpt_t_max 0.867

loop_
_space_group_symop_operation_xyz
'x, y, z'
'-x, -y, -z'

loop_
_atom_site_label
_atom_site_type_symbol
_atom_site_fract_x
_atom_site_fract_y
_atom_site_fract_z
_atom_site_U_iso_or_equiv
_atom_site_adp_type
_atom_site_occupancy
_atom_site_site_symmetry_order
_atom_site_calc_flag
_atom_site_refinement_flags_posn
_atom_site_refinement_flags_adp
_atom_site_refinement_flags_occupancy
_atom_site_disorder_assembly
_atom_site_disorder_group
C1 C 0.8322(3) 0.06300(19) 0.38949(14) 0.0263(6) Uani 1 1 d . . . . .
C2 C 0.8622(3) -0.0342(2) 0.41505(16) 0.0351(7) Uani 1 1 d . . . . .
H2 H 0.9420 -0.0612 0.4266 0.042 Uiso 1 1 calc R U . . .
C3 C 0.7759(3) -0.0921(2) 0.42382(17) 0.0432(8) Uani 1 1 d . . . . .
H3 H 0.7962 -0.1581 0.4416 0.052 Uiso 1 1 calc R U . . .
C4 C 0.6604(3) -0.0520(2) 0.40618(17) 0.0409(8) Uani 1 1 d . . . . .
H4 H 0.6022 -0.0917 0.4106 0.049 Uiso 1 1 calc R U . . .
C5 C 0.6282(3) 0.0454(2) 0.38208(16) 0.0343(7) Uani 1 1 d . . . . .
H5 H 0.5490 0.0714 0.3696 0.041 Uiso 1 1 calc R U . . .
C6 C 0.7122(3) 0.10526(19) 0.37608(14) 0.0259(6) Uani 1 1 d . . . . .
C7 C 0.9317(3) 0.22735(19) 0.42570(15) 0.0316(6) Uani 1 1 d D U . . .
C8 C 0.982(2) 0.3075(13) 0.4062(7) 0.038(2) Uani 0.19(2) 1 d D U P A 1
H8 H 1.0065 0.3205 0.3573 0.045 Uiso 0.19(2) 1 calc R U P A 1
C9 C 0.998(3) 0.3686(16) 0.4582(10) 0.043(2) Uani 0.19(2) 1 d D U P A 1
H9 H 1.0432 0.4177 0.4451 0.051 Uiso 0.19(2) 1 calc R U P A 1
C10 C 0.948(2) 0.3578(12) 0.5294(9) 0.048(2) Uani 0.19(2) 1 d D U P A 1
H10 H 0.9538 0.4025 0.5650 0.057 Uiso 0.19(2) 1 calc R U P A 1
C11 C 0.8884(3) 0.2810(2) 0.54894(18) 0.0482(8) Uani 1 1 d . U . . .
H11 H 0.8442 0.2782 0.5968 0.058 Uiso 1 1 calc R U . A 1
C12 C 0.8954(3) 0.2095(2) 0.49688(16) 0.0365(7) Uani 1 1 d D U . . .
H12 H 0.8752 0.1480 0.5101 0.044 Uiso 1 1 calc R U . . .
C13 C 1.0988(2) 0.0415(2) 0.35249(14) 0.0271(6) Uani 1 1 d . . . . .
C14 C 1.1796(3) 0.0533(2) 0.39414(16) 0.0362(7) Uani 1 1 d . . . . .
H14 H 1.1586 0.1131 0.4242 0.043 Uiso 0.19(2) 1 d R U P . .
H14A H 1.1586 0.1131 0.4242 0.043 Uiso 0.81(2) 1 d R U P . .
C15 C 1.2923(3) -0.0231(3) 0.39211(18) 0.0459(8) Uani 1 1 d . . . . .
H15 H 1.3475 -0.0144 0.4207 0.055 Uiso 1 1 calc R U . . .
C16 C 1.3242(3) -0.1104(2) 0.34956(18) 0.0446(8) Uani 1 1 d . . . . .
H16 H 1.4000 -0.1626 0.3494 0.054 Uiso 1 1 calc R U . . .
C17 C 1.2452(3) -0.1214(2) 0.30703(17) 0.0426(8) Uani 1 1 d . . . . .
H17 H 1.2671 -0.1816 0.2772 0.051 Uiso 1 1 calc R U . . .
C18 C 1.1346(3) -0.0462(2) 0.30715(16) 0.0361(7) Uani 1 1 d . . . . .
H18 H 1.0826 -0.0539 0.2763 0.043 Uiso 1 1 calc R U . . .
C19 C 0.5780(2) 0.27282(19) 0.35930(14) 0.0237(6) Uani 1 1 d . . . . .
C20 C 0.4804(3) 0.2904(2) 0.43384(14) 0.0279(6) Uani 1 1 d . . . . .
C21 C 0.5388(3) 0.2349(2) 0.49310(16) 0.0423(8) Uani 1 1 d . . . . .
H21A H 0.5532 0.1615 0.4856 0.063 Uiso 1 1 calc R U . . .
H21B H 0.4804 0.2586 0.5396 0.063 Uiso 1 1 calc R U . . .
H21C H 0.6197 0.2492 0.4918 0.063 Uiso 1 1 calc R U . . .
C22 C 0.3569(3) 0.2625(3) 0.43370(18) 0.0455(8) Uani 1 1 d . . . . .
H22A H 0.2984 0.2804 0.4808 0.068 Uiso 1 1 calc R U . . .
H22B H 0.3767 0.1892 0.4226 0.068 Uiso 1 1 calc R U . . .
H22C H 0.3170 0.3000 0.3976 0.068 Uiso 1 1 calc R U . . .
C23 C 0.4430(3) 0.4036(2) 0.45717(16) 0.0457(8) Uani 1 1 d . . . . .
H23A H 0.5198 0.4261 0.4521 0.069 Uiso 1 1 calc R U . . .
H23B H 0.3955 0.4140 0.5071 0.069 Uiso 1 1 calc R U . . .
H23C H 0.3898 0.4432 0.4272 0.069 Uiso 1 1 calc R U . . .
C24 C 0.4429(2) 0.39185(18) 0.29451(13) 0.0229(6) Uani 1 1 d . . . . .
C25 C 0.3842(3) 0.3309(2) 0.26353(15) 0.0287(6) Uani 1 1 d . . . . .
C26 C 0.2661(3) 0.3750(2) 0.24918(17) 0.0389(7) Uani 1 1 d . . . . .
H26 H 0.2251 0.3330 0.2303 0.047 Uiso 1 1 calc R U . . .
C27 C 0.2065(3) 0.4779(2) 0.26165(18) 0.0417(8) Uani 1 1 d . . . . .
C28 C 0.2683(3) 0.5369(2) 0.28868(16) 0.0370(7) Uani 1 1 d . . . . .
H28 H 0.2289 0.6080 0.2966 0.044 Uiso 1 1 calc R U . . .
C29 C 0.3863(3) 0.49708(19) 0.30500(14) 0.0274(6) Uani 1 1 d . . . . .
C30 C 0.4459(3) 0.2179(2) 0.24623(16) 0.0351(7) Uani 1 1 d . . . . .
H30A H 0.4154 0.1954 0.2072 0.053 Uiso 1 1 calc R U . . .
H30B H 0.4237 0.1804 0.2885 0.053 Uiso 1 1 calc R U . . .
H30C H 0.5383 0.2048 0.2318 0.053 Uiso 1 1 calc R U . . .
C31 C 0.0794(3) 0.5237(3) 0.2448(2) 0.0707(12) Uani 1 1 d . . . . .
H31A H 0.0914 0.5353 0.1937 0.106 Uiso 1 1 calc R U . . .
H31B H 0.0373 0.5886 0.2724 0.106 Uiso 1 1 calc R U . . .
H31C H 0.0266 0.4771 0.2571 0.106 Uiso 1 1 calc R U . . .
C32 C 0.4455(3) 0.56964(19) 0.33464(16) 0.0352(7) Uani 1 1 d . . . . .
H32A H 0.5318 0.5330 0.3381 0.053 Uiso 1 1 calc R U . . .
H32B H 0.3941 0.5972 0.3821 0.053 Uiso 1 1 calc R U . . .
H32C H 0.4489 0.6255 0.3029 0.053 Uiso 1 1 calc R U . . .
C33 C 0.6956(2) 0.28410(17) 0.11457(13) 0.0189(5) Uani 1 1 d . . . . .
C34 C 0.5971(2) 0.30150(18) 0.07945(14) 0.0235(6) Uani 1 1 d . . . . .
H34 H 0.5417 0.3683 0.0816 0.028 Uiso 1 1 calc R U . . .
C35 C 0.5779(2) 0.2248(2) 0.04171(14) 0.0264(6) Uani 1 1 d . . . . .
H35 H 0.5111 0.2393 0.0174 0.032 Uiso 1 1 calc R U . . .
C36 C 0.6555(3) 0.1267(2) 0.03915(15) 0.0281(6) Uani 1 1 d . . . . .
H36 H 0.6428 0.0734 0.0131 0.034 Uiso 1 1 calc R U . . .
C37 C 0.7522(2) 0.10684(18) 0.07501(14) 0.0239(6) Uani 1 1 d . . . . .
H37 H 0.8048 0.0391 0.0736 0.029 Uiso 1 1 calc R U . . .
C38 C 0.7746(2) 0.18293(17) 0.11302(13) 0.0190(5) Uani 1 1 d . . . . .
C39 C 0.9469(2) 0.01641(18) 0.16132(14) 0.0225(6) Uani 1 1 d . . . . .
C40 C 0.8689(3) -0.03081(19) 0.20925(16) 0.0298(6) Uani 1 1 d . . . . .
H40 H 0.7911 0.0093 0.2384 0.036 Uiso 1 1 calc R U . . .
C41 C 0.9046(3) -0.1349(2) 0.21426(18) 0.0413(8) Uani 1 1 d . . . . .
H41 H 0.8523 -0.1657 0.2477 0.050 Uiso 1 1 calc R U . . .
C42 C 1.0162(3) -0.1947(2) 0.17089(18) 0.0422(8) Uani 1 1 d . . . . .
H42 H 1.0395 -0.2664 0.1741 0.051 Uiso 1 1 calc R U . . .
C43 C 1.0930(3) -0.1502(2) 0.12336(17) 0.0380(7) Uani 1 1 d . . . . .
H43 H 1.1698 -0.1911 0.0937 0.046 Uiso 1 1 calc R U . . .
C44 C 1.0585(3) -0.04497(19) 0.11864(15) 0.0294(6) Uani 1 1 d . . . . .
H44 H 1.1123 -0.0148 0.0856 0.035 Uiso 1 1 calc R U . . .
C45 C 1.0363(2) 0.17951(17) 0.10085(14) 0.0209(5) Uani 1 1 d . . . . .
C46 C 1.0576(2) 0.16296(18) 0.02699(14) 0.0245(6) Uani 1 1 d . . . . .
H46 H 0.9951 0.1457 0.0077 0.029 Uiso 1 1 calc R U . . .
C47 C 1.1678(3) 0.17136(19) -0.01799(15) 0.0288(6) Uani 1 1 d . . . . .
H47 H 1.1814 0.1596 -0.0680 0.035 Uiso 1 1 calc R U . . .
C48 C 1.2585(3) 0.1969(2) 0.00971(16) 0.0390(8) Uani 1 1 d . . . . .
H48 H 1.3347 0.2026 -0.0212 0.047 Uiso 1 1 calc R U . . .
C49 C 1.2385(3) 0.2143(3) 0.08225(18) 0.0534(10) Uani 1 1 d . . . . .
H49 H 1.3013 0.2315 0.1012 0.064 Uiso 1 1 calc R U . . .
C50 C 1.1264(3) 0.2066(2) 0.12807(16) 0.0373(7) Uani 1 1 d . . . . .
H50 H 1.1123 0.2200 0.1780 0.045 Uiso 1 1 calc R U . . .
C51 C 0.6855(2) 0.46371(17) 0.12841(14) 0.0207(5) Uani 1 1 d . . . . .
C52 C 0.7564(2) 0.48434(18) 0.05269(14) 0.0250(6) Uani 1 1 d . . . . .
C53 C 0.8408(3) 0.38752(19) 0.00811(15) 0.0324(7) Uani 1 1 d . . . . .
H53A H 0.8909 0.4062 -0.0358 0.049 Uiso 1 1 calc R U . . .
H53B H 0.7873 0.3478 -0.0039 0.049 Uiso 1 1 calc R U . . .
H53C H 0.8980 0.3468 0.0356 0.049 Uiso 1 1 calc R U . . .
C54 C 0.6659(3) 0.5440(2) 0.00894(15) 0.0332(7) Uani 1 1 d . . . . .
H54A H 0.6053 0.5065 0.0042 0.050 Uiso 1 1 calc R U . . .
H54B H 0.7148 0.5529 -0.0385 0.050 Uiso 1 1 calc R U . . .
H54C H 0.6197 0.6108 0.0331 0.050 Uiso 1 1 calc R U . . .
C55 C 0.8453(3) 0.5467(2) 0.06384(17) 0.0374(7) Uani 1 1 d . . . . .
H55A H 0.7948 0.6124 0.0885 0.056 Uiso 1 1 calc R U . . .
H55B H 0.8956 0.5581 0.0175 0.056 Uiso 1 1 calc R U . . .
H55C H 0.9023 0.5096 0.0927 0.056 Uiso 1 1 calc R U . . .
C56 C 0.5813(2) 0.63856(18) 0.17357(14) 0.0236(6) Uani 1 1 d . . . . .
C57 C 0.4742(2) 0.68720(18) 0.14831(14) 0.0258(6) Uani 1 1 d . . . . .
C58 C 0.4406(3) 0.79297(19) 0.14607(15) 0.0321(7) Uani 1 1 d . . . . .
H58 H 0.3697 0.8257 0.1273 0.039 Uiso 1 1 calc R U . . .
C59 C 0.5063(3) 0.8518(2) 0.17003(16) 0.0358(7) Uani 1 1 d . . . . .
C60 C 0.6048(3) 0.8028(2) 0.20069(16) 0.0349(7) Uani 1 1 d . . . . .
H60 H 0.6475 0.8425 0.2203 0.042 Uiso 1 1 calc R U . . .
C61 C 0.6439(3) 0.69735(19) 0.20386(15) 0.0291(6) Uani 1 1 d . . . . .
C62 C 0.3908(3) 0.62895(19) 0.12688(15) 0.0310(6) Uani 1 1 d . . . . .
H62A H 0.4183 0.5580 0.1391 0.046 Uiso 1 1 calc R U . . .
H62B H 0.3979 0.6316 0.0754 0.046 Uiso 1 1 calc R U . . .
H62C H 0.3024 0.6596 0.1523 0.046 Uiso 1 1 calc R U . . .
C63 C 0.4665(4) 0.9677(2) 0.1675(2) 0.0566(10) Uani 1 1 d . . . . .
H63A H 0.5404 0.9932 0.1652 0.085 Uiso 1 1 calc R U . . .
H63B H 0.4009 0.9975 0.2105 0.085 Uiso 1 1 calc R U . . .
H63C H 0.4327 0.9867 0.1253 0.085 Uiso 1 1 calc R U . . .
C64 C 0.7474(3) 0.6480(2) 0.24064(18) 0.0426(8) Uani 1 1 d . . . . .
H64A H 0.8293 0.6291 0.2057 0.064 Uiso 1 1 calc R U . . .
H64B H 0.7307 0.5869 0.2627 0.064 Uiso 1 1 calc R U . . .
H64C H 0.7496 0.6958 0.2775 0.064 Uiso 1 1 calc R U . . .
C8A C 0.9495(12) 0.3212(5) 0.4073(2) 0.063(2) Uani 0.81(2) 1 d D U P A 2
H8A H 0.9710 0.3354 0.3585 0.075 Uiso 0.81(2) 1 calc R U P A 2
C9A C 0.9360(14) 0.3941(6) 0.4597(3) 0.069(2) Uani 0.81(2) 1 d D U P A 2
H9A H 0.9483 0.4583 0.4468 0.083 Uiso 0.81(2) 1 calc R U P A 2
C10A C 0.9048(12) 0.3741(5) 0.5309(3) 0.069(2) Uani 0.81(2) 1 d D U P A 2
H10A H 0.8948 0.4245 0.5669 0.082 Uiso 0.81(2) 1 calc R U P A 2
Ge1 Ge 0.72958(2) 0.35934(2) 0.25112(2) 0.02029(9) Uani 1 1 d . . . . .
N1 N 0.6885(2) 0.20131(15) 0.34535(11) 0.0234(5) Uani 1 1 d . . . . .
N2 N 0.5638(2) 0.34280(15) 0.30882(11) 0.0222(5) Uani 1 1 d . . . . .
N3 N 0.71472(19) 0.36469(14) 0.15175(11) 0.0203(5) Uani 1 1 d . . . . .
N4 N 0.6172(2) 0.53156(15) 0.17807(12) 0.0230(5) Uani 1 1 d . . . . .
Ni1 Ni 0.84012(3) 0.20251(2) 0.27282(2) 0.01980(9) Uani 1 1 d . . . . .
P1 P 0.94561(7) 0.13455(5) 0.35455(4) 0.02483(16) Uani 1 1 d . . . . .
P2 P 0.89908(6) 0.15624(4) 0.16330(3) 0.01837(15) Uani 1 1 d . . . . .

loop_
_atom_site_aniso_label
_atom_site_aniso_U_11
_atom_site_aniso_U_22
_atom_site_aniso_U_33
_atom_site_aniso_U_23
_atom_site_aniso_U_13
_atom_site_aniso_U_12
C1 0.0285(15) 0.0259(13) 0.0215(14) 0.0065(11) -0.0030(12) -0.0052(11)
C2 0.0328(17) 0.0346(16) 0.0349(17) 0.0163(13) -0.0079(13) -0.0049(13)
C3 0.046(2) 0.0331(16) 0.047(2) 0.0221(15) -0.0048(16) -0.0109(15)
C4 0.0401(19) 0.0301(15) 0.052(2) 0.0137(14) -0.0006(16) -0.0174(14)
C5 0.0304(16) 0.0293(15) 0.0428(18) 0.0113(13) -0.0068(14) -0.0091(13)
C6 0.0268(15) 0.0245(13) 0.0239(14) 0.0087(11) -0.0028(12) -0.0060(11)
C7 0.0309(15) 0.0325(14) 0.0298(14) 0.0029(12) -0.0077(12) -0.0060(12)
C8 0.038(4) 0.038(4) 0.035(4) -0.001(3) -0.004(4) -0.012(3)
C9 0.043(5) 0.043(4) 0.042(4) -0.007(4) -0.005(4) -0.014(4)
C10 0.050(4) 0.049(4) 0.040(4) -0.011(4) -0.006(4) -0.013(3)
C11 0.053(2) 0.0519(18) 0.0341(16) -0.0063(14) -0.0035(15) -0.0113(15)
C12 0.0363(16) 0.0373(15) 0.0334(15) 0.0033(12) -0.0074(13) -0.0067(12)
C13 0.0225(15) 0.0343(15) 0.0227(14) 0.0096(12) -0.0047(12) -0.0055(12)
C14 0.0281(16) 0.0435(17) 0.0353(17) 0.0045(14) -0.0092(13) -0.0062(13)
C15 0.0266(17) 0.064(2) 0.047(2) 0.0108(17) -0.0168(15) -0.0065(16)
C16 0.0273(17) 0.049(2) 0.046(2) 0.0117(16) -0.0045(15) 0.0057(14)
C17 0.042(2) 0.0387(17) 0.0349(17) 0.0013(14) -0.0011(15) 0.0010(14)
C18 0.0356(18) 0.0413(17) 0.0283(16) 0.0065(13) -0.0093(13) -0.0046(14)
C19 0.0252(15) 0.0221(13) 0.0243(14) 0.0028(11) -0.0058(11) -0.0074(11)
C20 0.0242(15) 0.0308(14) 0.0236(14) 0.0058(11) -0.0001(12) -0.0040(12)
C21 0.0427(19) 0.0491(18) 0.0252(16) 0.0111(14) -0.0006(14) -0.0033(15)
C22 0.0321(18) 0.058(2) 0.0434(19) 0.0093(16) 0.0002(15) -0.0152(15)
C23 0.060(2) 0.0395(17) 0.0275(16) -0.0018(14) 0.0052(15) -0.0098(16)
C24 0.0221(14) 0.0214(13) 0.0212(13) 0.0051(10) -0.0010(11) -0.0031(11)
C25 0.0274(15) 0.0282(14) 0.0278(15) 0.0023(12) -0.0047(12) -0.0049(12)
C26 0.0350(18) 0.0460(18) 0.0406(18) 0.0081(15) -0.0162(15) -0.0135(15)
C27 0.0271(17) 0.0474(19) 0.047(2) 0.0123(15) -0.0113(15) -0.0027(14)
C28 0.0346(18) 0.0271(15) 0.0353(17) 0.0067(13) 0.0006(14) 0.0067(13)
C29 0.0275(15) 0.0226(13) 0.0256(14) 0.0046(11) 0.0006(12) -0.0023(11)
C30 0.0413(18) 0.0269(14) 0.0392(17) 0.0007(13) -0.0108(14) -0.0117(13)
C31 0.043(2) 0.075(3) 0.097(3) 0.029(2) -0.037(2) -0.003(2)
C32 0.0429(18) 0.0203(13) 0.0338(16) -0.0011(12) 0.0032(14) -0.0049(12)
C33 0.0189(13) 0.0162(12) 0.0203(13) 0.0073(10) -0.0029(10) -0.0041(10)
C34 0.0222(14) 0.0185(12) 0.0275(14) 0.0082(11) -0.0067(11) -0.0015(10)
C35 0.0215(14) 0.0341(15) 0.0273(15) 0.0100(12) -0.0096(11) -0.0109(12)
C36 0.0332(16) 0.0273(14) 0.0287(15) 0.0028(12) -0.0113(13) -0.0130(12)
C37 0.0266(15) 0.0150(12) 0.0283(14) 0.0026(10) -0.0057(12) -0.0039(11)
C38 0.0191(13) 0.0164(12) 0.0210(13) 0.0053(10) -0.0044(10) -0.0049(10)
C39 0.0259(14) 0.0176(12) 0.0263(14) 0.0050(10) -0.0119(11) -0.0049(11)
C40 0.0316(16) 0.0219(13) 0.0383(17) 0.0065(12) -0.0111(13) -0.0089(12)
C41 0.054(2) 0.0297(16) 0.051(2) 0.0163(14) -0.0191(17) -0.0236(15)
C42 0.054(2) 0.0162(14) 0.061(2) 0.0111(14) -0.0254(18) -0.0084(14)
C43 0.0414(19) 0.0211(14) 0.0458(19) 0.0014(13) -0.0160(15) 0.0052(13)
C44 0.0339(17) 0.0186(13) 0.0342(16) 0.0044(11) -0.0095(13) -0.0038(12)
C45 0.0202(13) 0.0159(12) 0.0247(14) 0.0045(10) -0.0030(11) -0.0037(10)
C46 0.0260(15) 0.0193(12) 0.0268(14) 0.0021(11) -0.0049(11) -0.0052(11)
C47 0.0355(16) 0.0243(13) 0.0230(14) 0.0030(11) -0.0011(12) -0.0071(12)
C48 0.0336(17) 0.0479(18) 0.0352(17) 0.0051(14) 0.0028(14) -0.0200(15)
C49 0.043(2) 0.090(3) 0.0398(19) 0.0030(19) -0.0067(16) -0.043(2)
C50 0.0371(18) 0.0551(19) 0.0255(15) 0.0034(14) -0.0062(13) -0.0234(15)
C51 0.0205(14) 0.0178(12) 0.0254(14) 0.0076(10) -0.0094(11) -0.0050(10)
C52 0.0256(14) 0.0175(12) 0.0272(15) 0.0058(11) -0.0012(12) -0.0026(11)
C53 0.0293(16) 0.0245(14) 0.0335(16) 0.0060(12) 0.0063(13) -0.0029(12)
C54 0.0382(17) 0.0280(14) 0.0263(15) 0.0078(12) -0.0045(13) -0.0002(12)
C55 0.0326(17) 0.0325(15) 0.0435(18) 0.0054(13) 0.0034(14) -0.0133(13)
C56 0.0254(15) 0.0154(12) 0.0253(14) 0.0040(10) 0.0001(11) -0.0030(11)
C57 0.0260(15) 0.0198(13) 0.0258(14) 0.0035(11) -0.0007(12) -0.0014(11)
C58 0.0305(16) 0.0221(14) 0.0340(16) 0.0073(12) -0.0014(13) 0.0032(12)
C59 0.0390(18) 0.0180(13) 0.0419(18) 0.0032(12) 0.0029(14) -0.0045(13)
C60 0.0377(18) 0.0219(14) 0.0438(18) -0.0022(13) -0.0012(14) -0.0129(13)
C61 0.0282(15) 0.0219(13) 0.0366(16) 0.0027(12) -0.0036(13) -0.0093(12)
C62 0.0271(15) 0.0272(14) 0.0341(16) 0.0076(12) -0.0055(13) -0.0018(12)
C63 0.067(2) 0.0186(15) 0.076(3) 0.0109(16) -0.005(2) -0.0069(15)
C64 0.045(2) 0.0313(16) 0.060(2) 0.0022(15) -0.0226(17) -0.0158(14)
C8A 0.101(6) 0.054(3) 0.040(2) 0.001(2) -0.004(3) -0.045(4)
C9A 0.106(6) 0.052(3) 0.054(2) -0.007(2) -0.001(3) -0.044(3)
C10A 0.097(6) 0.059(3) 0.051(2) -0.018(2) 0.000(3) -0.037(4)
Ge1 0.02283(16) 0.01491(14) 0.02270(15) 0.00380(10) -0.00534(11) -0.00470(11)
N1 0.0223(12) 0.0217(11) 0.0258(12) 0.0084(9) -0.0061(9) -0.0052(9)
N2 0.0230(12) 0.0180(10) 0.0242(12) 0.0051(9) -0.0037(9) -0.0049(9)
N3 0.0254(12) 0.0117(9) 0.0232(11) 0.0048(8) -0.0076(9) -0.0030(9)
N4 0.0244(12) 0.0169(10) 0.0277(12) 0.0054(9) -0.0069(10) -0.0054(9)
Ni1 0.01962(18) 0.01811(16) 0.01960(18) 0.00588(13) -0.00358(13) -0.00291(13)
P1 0.0233(4) 0.0278(4) 0.0221(4) 0.0076(3) -0.0059(3) -0.0048(3)
P2 0.0187(3) 0.0139(3) 0.0212(3) 0.0046(2) -0.0042(3) -0.0029(3)

loop_
_atom_type_symbol
_atom_type_description
_atom_type_scat_dispersion_real
_atom_type_scat_dispersion_imag
_atom_type_scat_source
C C 0.0033 0.0016 'International Tables Vol C Tables 4.2.6.8 and 6.1.1.4'
H H 0.0000 0.0000 'International Tables Vol C Tables 4.2.6.8 and 6.1.1.4'
N N 0.0061 0.0033 'International Tables Vol C Tables 4.2.6.8 and 6.1.1.4'
P P 0.1023 0.0942 'International Tables Vol C Tables 4.2.6.8 and 6.1.1.4'
Ge Ge 0.1547 1.8001 'International Tables Vol C Tables 4.2.6.8 and 6.1.1.4'
Ni Ni 0.3393 1.1124 'International Tables Vol C Tables 4.2.6.8 and 6.1.1.4'

loop_
_geom_angle_atom_site_label_1
_geom_angle_atom_site_label_2
_geom_angle_atom_site_label_3
_geom_angle
C2 C1 C6 119.8(2)
C2 C1 P1 125.5(2)
C6 C1 P1 113.57(18)
C1 C2 C3 120.6(3)
C1 C2 H2 119.7
C3 C2 H2 119.7
C4 C3 C2 119.0(3)
C4 C3 H3 120.5
C2 C3 H3 120.5
C3 C4 C5 121.0(3)
C3 C4 H4 119.5
C5 C4 H4 119.5
C4 C5 C6 120.2(3)
C4 C5 H5 119.9
C6 C5 H5 119.9
C5 C6 C1 119.1(2)
C5 C6 N1 121.9(3)
C1 C6 N1 118.1(2)
C12 C7 C8 119.9(6)
C12 C7 C8A 119.1(3)
C12 C7 P1 122.10(18)
C8 C7 P1 116.9(6)
C8A C7 P1 118.7(2)
C9 C8 C7 119.8(4)
C9 C8 H8 120.1
C7 C8 H8 120.1
C8 C9 C10 119.8(4)
C8 C9 H9 120.1
C10 C9 H9 120.1
C9 C10 C11 120.0(6)
C9 C10 H10 120.0
C11 C10 H10 120.0
C10A C11 C12 120.5(3)
C12 C11 C10 118.4(7)
C12 C11 H11 120.8
C10 C11 H11 120.8
C7 C12 C11 120.2(3)
C7 C12 H12 119.9
C11 C12 H12 119.9
C14 C13 C18 118.7(3)
C14 C13 P1 123.2(2)
C18 C13 P1 118.2(2)
C13 C14 C15 119.9(3)
C13 C14 H14 120.2
C15 C14 H14 119.9
C13 C14 H14A 120.2
C15 C14 H14A 119.9
H14 C14 H14A 0.0
C16 C15 C14 121.0(3)
C16 C15 H15 119.5
C14 C15 H15 119.5
C15 C16 C17 119.2(3)
C15 C16 H16 120.4
C17 C16 H16 120.4
C16 C17 C18 120.9(3)
C16 C17 H17 119.6
C18 C17 H17 119.6
C17 C18 C13 120.3(3)
C17 C18 H18 119.8
C13 C18 H18 119.8
N1 C19 N2 115.0(2)
N1 C19 C20 123.4(2)
N2 C19 C20 120.6(2)
C23 C20 C21 104.8(2)
C23 C20 C22 107.3(3)
C21 C20 C22 109.0(2)
C23 C20 C19 108.3(2)
C21 C20 C19 112.6(2)
C22 C20 C19 114.3(2)
C20 C21 H21A 109.5
C20 C21 H21B 109.5
H21A C21 H21B 109.5
C20 C21 H21C 109.5
H21A C21 H21C 109.5
H21B C21 H21C 109.5
C20 C22 H22A 109.5
C20 C22 H22B 109.5
H22A C22 H22B 109.5
C20 C22 H22C 109.5
H22A C22 H22C 109.5
H22B C22 H22C 109.5
C20 C23 H23A 109.5
C20 C23 H23B 109.5
H23A C23 H23B 109.5
C20 C23 H23C 109.5
H23A C23 H23C 109.5
H23B C23 H23C 109.5
C29 C24 C25 119.5(3)
C29 C24 N2 123.2(2)
C25 C24 N2 117.2(2)
C26 C25 C24 119.3(2)
C26 C25 C30 119.1(3)
C24 C25 C30 121.7(3)
C27 C26 C25 122.0(3)
C27 C26 H26 119.0
C25 C26 H26 119.0
C28 C27 C26 117.8(3)
C28 C27 C31 121.5(3)
C26 C27 C31 120.8(3)
C27 C28 C29 123.1(3)
C27 C28 H28 118.5
C29 C28 H28 118.5
C28 C29 C24 118.3(3)
C28 C29 C32 118.4(2)
C24 C29 C32 123.3(3)
C25 C30 H30A 109.5
C25 C30 H30B 109.5
H30A C30 H30B 109.5
C25 C30 H30C 109.5
H30A C30 H30C 109.5
H30B C30 H30C 109.5
C27 C31 H31A 109.5
C27 C31 H31B 109.5
H31A C31 H31B 109.5
C27 C31 H31C 109.5
H31A C31 H31C 109.5
H31B C31 H31C 109.5
C29 C32 H32A 109.5
C29 C32 H32B 109.5
H32A C32 H32B 109.5
C29 C32 H32C 109.5
H32A C32 H32C 109.5
H32B C32 H32C 109.5
C34 C33 N3 120.7(2)
C34 C33 C38 118.2(2)
N3 C33 C38 121.0(2)
C35 C34 C33 121.9(2)
C35 C34 H34 119.1
C33 C34 H34 119.1
C34 C35 C36 120.1(3)
C34 C35 H35 120.0
C36 C35 H35 120.0
C35 C36 C37 119.2(2)
C35 C36 H36 120.4
C37 C36 H36 120.4
C36 C37 C38 122.0(2)
C36 C37 H37 119.0
C38 C37 H37 119.0
C37 C38 C33 118.5(2)
C37 C38 P2 122.17(19)
C33 C38 P2 119.26(18)
C44 C39 C40 118.0(2)
C44 C39 P2 124.19(18)
C40 C39 P2 117.7(2)
C41 C40 C39 120.5(3)
C41 C40 H40 119.7
C39 C40 H40 119.7
C40 C41 C42 120.5(3)
C40 C41 H41 119.8
C42 C41 H41 119.8
C43 C42 C41 119.9(3)
C43 C42 H42 120.0
C41 C42 H42 120.0
C42 C43 C44 120.0(3)
C42 C43 H43 120.0
C44 C43 H43 120.0
C39 C44 C43 121.1(2)
C39 C44 H44 119.4
C43 C44 H44 119.4
C50 C45 C46 119.0(2)
C50 C45 P2 118.5(2)
C46 C45 P2 122.28(19)
C47 C46 C45 120.8(3)
C47 C46 H46 119.6
C45 C46 H46 119.6
C46 C47 C48 119.9(3)
C46 C47 H47 120.1
C48 C47 H47 120.1
C49 C48 C47 120.0(3)
C49 C48 H48 120.0
C47 C48 H48 120.0
C48 C49 C50 120.4(3)
C48 C49 H49 119.8
C50 C49 H49 119.8
C45 C50 C49 119.9(3)
C45 C50 H50 120.0
C49 C50 H50 120.0
N4 C51 N3 113.7(2)
N4 C51 C52 126.1(2)
N3 C51 C52 119.0(2)
C54 C52 C55 109.1(2)
C54 C52 C53 107.9(2)
C55 C52 C53 106.5(2)
C54 C52 C51 112.7(2)
C55 C52 C51 106.7(2)
C53 C52 C51 113.74(19)
C52 C53 H53A 109.5
C52 C53 H53B 109.5
H53A C53 H53B 109.5
C52 C53 H53C 109.5
H53A C53 H53C 109.5
H53B C53 H53C 109.5
C52 C54 H54A 109.5
C52 C54 H54B 109.5
H54A C54 H54B 109.5
C52 C54 H54C 109.5
H54A C54 H54C 109.5
H54B C54 H54C 109.5
C52 C55 H55A 109.5
C52 C55 H55B 109.5
H55A C55 H55B 109.5
C52 C55 H55C 109.5
H55A C55 H55C 109.5
H55B C55 H55C 109.5
C57 C56 C61 119.6(2)
C57 C56 N4 120.6(2)
C61 C56 N4 119.2(2)
C58 C57 C56 118.8(2)
C58 C57 C62 119.4(3)
C56 C57 C62 121.8(2)
C59 C58 C57 122.6(3)
C59 C58 H58 118.7
C57 C58 H58 118.7
C58 C59 C60 117.5(2)
C58 C59 C63 121.5(3)
C60 C59 C63 120.9(3)
C59 C60 C61 122.6(3)
C59 C60 H60 118.7
C61 C60 H60 118.7
C60 C61 C56 118.4(3)
C60 C61 C64 120.6(3)
C56 C61 C64 120.9(2)
C57 C62 H62A 109.5
C57 C62 H62B 109.5
H62A C62 H62B 109.5
C57 C62 H62C 109.5
H62A C62 H62C 109.5
H62B C62 H62C 109.5
C59 C63 H63A 109.5
C59 C63 H63B 109.5
H63A C63 H63B 109.5
C59 C63 H63C 109.5
H63A C63 H63C 109.5
H63B C63 H63C 109.5
C61 C64 H64A 109.5
C61 C64 H64B 109.5
H64A C64 H64B 109.5
C61 C64 H64C 109.5
H64A C64 H64C 109.5
H64B C64 H64C 109.5
C9A C8A C7 120.2(3)
C9A C8A H8A 119.9
C7 C8A H8A 119.9
C8A C9A C10A 120.4(3)
C8A C9A H9A 119.8
C10A C9A H9A 119.8
C11 C10A C9A 119.4(3)
C11 C10A H10A 120.3
C9A C10A H10A 120.3
N3 Ge1 N2 105.96(9)
N3 Ge1 Ni1 110.77(6)
N2 Ge1 Ni1 92.90(6)
C19 N1 C6 125.3(2)
C19 N1 Ni1 126.56(16)
C6 N1 Ni1 107.89(16)
C19 N2 C24 122.4(2)
C19 N2 Ge1 113.58(17)
C24 N2 Ge1 123.78(15)
C51 N3 C33 120.8(2)
C51 N3 Ge1 113.31(16)
C33 N3 Ge1 123.20(15)
C51 N4 C56 127.7(2)
N1 Ni1 P2 132.05(7)
N1 Ni1 P1 85.03(7)
P2 Ni1 P1 124.28(3)
N1 Ni1 Ge1 86.18(6)
P2 Ni1 Ge1 92.34(2)
P1 Ni1 Ge1 136.37(2)
C1 P1 C7 106.58(12)
C1 P1 C13 102.61(12)
C7 P1 C13 103.10(13)
C1 P1 Ni1 92.36(9)
C7 P1 Ni1 112.64(9)
C13 P1 Ni1 135.26(9)
C45 P2 C38 103.97(11)
C45 P2 C39 100.96(11)
C38 P2 C39 102.24(11)
C45 P2 Ni1 125.24(9)
C38 P2 Ni1 116.42(8)
C39 P2 Ni1 104.59(9)

loop_
_geom_bond_atom_site_label_1
_geom_bond_atom_site_label_2
_geom_bond_distance
C1 C2 1.395(4)
C1 C6 1.399(4)
C1 P1 1.826(3)
C2 C3 1.397(4)
C2 H2 0.9500
C3 C4 1.385(4)
C3 H3 0.9500
C4 C5 1.387(4)
C4 H4 0.9500
C5 C6 1.399(4)
C5 H5 0.9500
C6 N1 1.421(3)
C7 C12 1.380(4)
C7 C8 1.384(4)
C7 C8A 1.386(3)
C7 P1 1.830(3)
C8 C9 1.384(4)
C8 H8 0.9500
C9 C10 1.384(4)
C9 H9 0.9500
C10 C11 1.402(11)
C10 H10 0.9500
C11 C10A 1.368(5)
C11 C12 1.383(4)
C11 H11 0.9500
C12 H12 0.9500
C13 C14 1.385(4)
C13 C18 1.401(4)
C13 P1 1.834(3)
C14 C15 1.398(4)
C14 H14 0.9500
C14 H14A 0.9500
C15 C16 1.370(5)
C15 H15 0.9500
C16 C17 1.378(5)
C16 H16 0.9500
C17 C18 1.380(4)
C17 H17 0.9500
C18 H18 0.9500
C19 N1 1.327(3)
C19 N2 1.365(3)
C19 C20 1.573(3)
C20 C23 1.533(4)
C20 C21 1.540(4)
C20 C22 1.542(4)
C21 H21A 0.9800
C21 H21B 0.9800
C21 H21C 0.9800
C22 H22A 0.9800
C22 H22B 0.9800
C22 H22C 0.9800
C23 H23A 0.9800
C23 H23B 0.9800
C23 H23C 0.9800
C24 C29 1.402(3)
C24 C25 1.409(4)
C24 N2 1.431(3)
C25 C26 1.392(4)
C25 C30 1.517(4)
C26 C27 1.381(4)
C26 H26 0.9500
C27 C28 1.375(4)
C27 C31 1.505(4)
C28 C29 1.397(4)
C28 H28 0.9500
C29 C32 1.520(4)
C30 H30A 0.9800
C30 H30B 0.9800
C30 H30C 0.9800
C31 H31A 0.9800
C31 H31B 0.9800
C31 H31C 0.9800
C32 H32A 0.9800
C32 H32B 0.9800
C32 H32C 0.9800
C33 C34 1.393(4)
C33 N3 1.412(3)
C33 C38 1.422(3)
C34 C35 1.376(4)
C34 H34 0.9500
C35 C36 1.381(4)
C35 H35 0.9500
C36 C37 1.384(4)
C36 H36 0.9500
C37 C38 1.390(3)
C37 H37 0.9500
C38 P2 1.837(3)
C39 C44 1.387(4)
C39 C40 1.406(3)
C39 P2 1.840(2)
C40 C41 1.379(4)
C40 H40 0.9500
C41 C42 1.384(4)
C41 H41 0.9500
C42 C43 1.371(4)
C42 H42 0.9500
C43 C44 1.394(4)
C43 H43 0.9500
C44 H44 0.9500
C45 C50 1.378(4)
C45 C46 1.400(4)
C45 P2 1.833(2)
C46 C47 1.377(4)
C46 H46 0.9500
C47 C48 1.379(4)
C47 H47 0.9500
C48 C49 1.378(4)
C48 H48 0.9500
C49 C50 1.396(4)
C49 H49 0.9500
C50 H50 0.9500
C51 N4 1.288(3)
C51 N3 1.401(3)
C51 C52 1.561(3)
C52 C54 1.530(4)
C52 C55 1.534(4)
C52 C53 1.534(3)
C53 H53A 0.9800
C53 H53B 0.9800
C53 H53C 0.9800
C54 H54A 0.9800
C54 H54B 0.9800
C54 H54C 0.9800
C55 H55A 0.9800
C55 H55B 0.9800
C55 H55C 0.9800
C56 C57 1.399(4)
C56 C61 1.413(4)
C56 N4 1.417(3)
C57 C58 1.396(3)
C57 C62 1.512(4)
C58 C59 1.379(4)
C58 H58 0.9500
C59 C60 1.384(4)
C59 C63 1.530(4)
C60 C61 1.394(4)
C60 H60 0.9500
C61 C64 1.501(4)
C62 H62A 0.9800
C62 H62B 0.9800
C62 H62C 0.9800
C63 H63A 0.9800
C63 H63B 0.9800
C63 H63C 0.9800
C64 H64A 0.9800
C64 H64B 0.9800
C64 H64C 0.9800
C8A C9A 1.381(3)
C8A H8A 0.9500
C9A C10A 1.381(3)
C9A H9A 0.9500
C10A H10A 0.9500
Ge1 N3 1.961(2)
Ge1 N2 2.015(2)
Ge1 Ni1 2.2559(4)
N1 Ni1 1.950(2)
Ni1 P2 2.1116(8)
Ni1 P1 2.2328(8)
